data_7157761
loop_
_publ_author_name
'Huang, Jian'
'Fu, Yang'
'Deng, Zhihong'
'Chen, Wei'
'Song, Zhibin'
'Peng, Yiyuan'

_publ_section_title
;
 Rhodium-catalyzed oxidative annulation of 1H-indazoles with alkynes for
 the synthesis of indazolo[3,2-a]isoquinolines via C-H bond
 functionalization.
;
_journal_issue 48
_journal_name_full 'Organic &amp; biomolecular chemistry'
_journal_page_first 9863
_journal_page_last 9872
_journal_paper_doi 10.1039/d0ob02060e
_journal_volume 18
_journal_year 2020
_chemical_formula_moiety 'C27 H18 N2'
_chemical_formula_sum 'C27 H18 N2'
_chemical_formula_weight 370.43
_space_group_IT_number 14
_space_group_name_Hall '-P 2yn'
_space_group_name_H-M_alt 'P 1 21/n 1'
_symmetry_cell_setting monoclinic
_symmetry_space_group_name_H-M 'P 1 21/n 1'
_atom_sites_solution_hydrogens geom
_atom_sites_solution_primary direct
_atom_sites_solution_secondary difmap
_audit_block_doi 10.5517/ccdc.csd.cc25x8bq
_audit_creation_method SHELXL-97
_audit_update_record
;
2020-08-13 deposited with the CCDC.	2020-11-25 downloaded from the CCDC.
;
_cell_angle_alpha 90.00
_cell_angle_beta 107.050(7)
_cell_angle_gamma 90.00
_cell_formula_units_Z 4
_cell_length_a 11.8524(8)
_cell_length_b 12.1284(8)
_cell_length_c 14.3084(10)
_cell_measurement_reflns_used 4500
_cell_measurement_temperature 293(2)
_cell_measurement_theta_max 27.1090
_cell_measurement_theta_min 3.8800
_cell_volume 1966.4(2)
_computing_cell_refinement 'Bruker FRAMBO'
_computing_data_collection 'Bruker FRAMBO'
_computing_data_reduction 'Bruker SAINT'
_computing_molecular_graphics 'Bruker SHELXTL'
_computing_publication_material 'Bruker SHELXTL'
_computing_structure_refinement 'SHELXL-97 (Sheldrick, 1997)'
_computing_structure_solution 'SHELXS-97 (Sheldrick, 1990)'
_diffrn_ambient_temperature 293(2)
_diffrn_measured_fraction_theta_full 0.992
_diffrn_measured_fraction_theta_max 0.992
_diffrn_measurement_device_type 'multiwire proportional'
_diffrn_measurement_method 'phi and omega scans'
_diffrn_radiation_monochromator graphite
_diffrn_radiation_source 'fine-focus sealed tube'
_diffrn_radiation_type MoK\a
_diffrn_radiation_wavelength 0.71073
_diffrn_reflns_av_R_equivalents 0.0269
_diffrn_reflns_av_sigmaI/netI 0.0281
_diffrn_reflns_limit_h_max 14
_diffrn_reflns_limit_h_min -14
_diffrn_reflns_limit_k_max 12
_diffrn_reflns_limit_k_min -14
_diffrn_reflns_limit_l_max 17
_diffrn_reflns_limit_l_min -16
_diffrn_reflns_number 13002
_diffrn_reflns_theta_full 25.00
_diffrn_reflns_theta_max 25.00
_diffrn_reflns_theta_min 3.36
_exptl_absorpt_coefficient_mu 0.073
_exptl_absorpt_correction_T_max 1.00000
_exptl_absorpt_correction_T_min 0.63675
_exptl_absorpt_correction_type multi-scan
_exptl_crystal_colour COLORLESS
_exptl_crystal_density_diffrn 1.251
_exptl_crystal_density_method 'not measured'
_exptl_crystal_description BLOCK
_exptl_crystal_F_000 776
_exptl_crystal_size_max 0.22
_exptl_crystal_size_mid 0.15
_exptl_crystal_size_min 0.08
_refine_diff_density_max 0.142
_refine_diff_density_min -0.158
_refine_diff_density_rms 0.032
_refine_ls_extinction_method none
_refine_ls_goodness_of_fit_ref 1.049
_refine_ls_hydrogen_treatment mixed
_refine_ls_matrix_type full
_refine_ls_number_parameters 262
_refine_ls_number_reflns 3433
_refine_ls_number_restraints 0
_refine_ls_restrained_S_all 1.049
_refine_ls_R_factor_all 0.0677
_refine_ls_R_factor_gt 0.0488
_refine_ls_shift/su_max 0.008
_refine_ls_shift/su_mean 0.001
_refine_ls_structure_factor_coef Fsqd
_refine_ls_weighting_details 'calc w=1/[\s^2^(Fo^2^)+(0.0453P)^2^+0.4852P] where P=(Fo^2^+2Fc^2^)/3'
_refine_ls_weighting_scheme calc
_refine_ls_wR_factor_gt 0.1076
_refine_ls_wR_factor_ref 0.1168
_reflns_number_gt 2677
_reflns_number_total 3433
_reflns_threshold_expression >2sigma(I)
_cod_data_source_file d0ob02060e2.cif
_cod_data_source_block 1
_cod_depositor_comments
;
The following automatic conversions were performed:

data item '_exptl_absorpt_correction_type' value 'MULTI SCAN' was
changed to 'multi-scan' in accordance with the
/home/data/users/saulius/crontab/automatic-downloads/rss-feeds/RSC/lib/dictionaries/cif_core.dic
dictionary named 'cif_core.dic' version 2.4.2 last updated on
2011-04-26.

data item '_symmetry_cell_setting' value 'Monoclinic' was changed to
'monoclinic' in accordance with the
/home/data/users/saulius/crontab/automatic-downloads/rss-feeds/RSC/lib/dictionaries/cif_core.dic
dictionary named 'cif_core.dic' version 2.4.2 last updated on
2011-04-26.

Automatic conversion script
Id: cif_fix_values 7556 2019-12-06 15:28:31Z antanas 

 Adding full bibliography for 7157761.cif.
;
_cod_original_sg_symbol_H-M 'P 21/n'
_cod_database_code 7157761

loop_
_symmetry_equiv_pos_as_xyz
'x, y, z'
'-x+1/2, y+1/2, -z+1/2'
'-x, -y, -z'
'x-1/2, -y-1/2, z-1/2'

loop_
_atom_site_label
_atom_site_type_symbol
_atom_site_fract_x
_atom_site_fract_y
_atom_site_fract_z
_atom_site_U_iso_or_equiv
_atom_site_adp_type
_atom_site_occupancy
_atom_site_symmetry_multiplicity
_atom_site_calc_flag
_atom_site_refinement_flags
_atom_site_disorder_assembly
_atom_site_disorder_group
N1 N 0.61253(12) 0.30689(11) 0.43571(10) 0.0415(4) Uani 1 1 d . . .
N2 N 0.67044(13) 0.23014(12) 0.50111(10) 0.0472(4) Uani 1 1 d . . .
C5 C 0.49013(15) 0.32008(14) 0.41174(12) 0.0408(4) Uani 1 1 d . . .
C4 C 0.43899(15) 0.40131(14) 0.34822(12) 0.0430(4) Uani 1 1 d . . .
C1 C 0.68497(15) 0.37295(14) 0.39956(12) 0.0422(4) Uani 1 1 d . . .
C22 C 0.42562(14) 0.24248(14) 0.45819(12) 0.0411(4) Uani 1 1 d . . .
C7 C 0.79995(15) 0.33599(14) 0.44656(12) 0.0437(4) Uani 1 1 d . . .
C2 C 0.63232(16) 0.45543(14) 0.32925(12) 0.0461(4) Uani 1 1 d . . .
C3 C 0.50896(16) 0.47093(14) 0.30427(12) 0.0458(4) Uani 1 1 d . . .
C16 C 0.30800(16) 0.41563(14) 0.31952(12) 0.0446(4) Uani 1 1 d . . .
C6 C 0.78483(15) 0.24754(14) 0.50688(13) 0.0456(4) Uani 1 1 d . . .
C23 C 0.37265(16) 0.27924(16) 0.52636(13) 0.0519(5) Uani 1 1 d . . .
H23 H 0.3788 0.3529 0.5451 0.062 Uiso 1 1 calc R . .
C8 C 0.91527(17) 0.36746(16) 0.44853(14) 0.0551(5) Uani 1 1 d . . .
H8 H 0.9272 0.4257 0.4102 0.066 Uiso 1 1 calc R . .
C27 C 0.41566(17) 0.13222(15) 0.43203(14) 0.0553(5) Uani 1 1 d . . .
H27 H 0.4523 0.1062 0.3871 0.066 Uiso 1 1 calc R . .
C21 C 0.23494(17) 0.34024(16) 0.25823(14) 0.0549(5) Uani 1 1 d . . .
H21 H 0.2675 0.2794 0.2362 0.066 Uiso 1 1 calc R . .
C11 C 0.88308(17) 0.18957(17) 0.56581(15) 0.0582(5) Uani 1 1 d . . .
H11 H 0.8733 0.1306 0.6042 0.070 Uiso 1 1 calc R . .
C17 C 0.25704(18) 0.50539(17) 0.35115(14) 0.0590(5) Uani 1 1 d . . .
H17 H 0.3050 0.5573 0.3918 0.071 Uiso 1 1 calc R . .
C15 C 0.4572(2) 0.55185(16) 0.23450(14) 0.0604(5) Uani 1 1 d . . .
H15 H 0.3762 0.5633 0.2175 0.072 Uiso 1 1 calc R . .
C24 C 0.31044(17) 0.2062(2) 0.56665(15) 0.0646(6) Uani 1 1 d . . .
H24 H 0.2756 0.2311 0.6131 0.078 Uiso 1 1 calc R . .
C19 C 0.06517(18) 0.4435(2) 0.26221(14) 0.0642(6) Uani 1 1 d . . .
H19 H -0.0163 0.4526 0.2430 0.077 Uiso 1 1 calc R . .
C9 C 1.00844(18) 0.31154(18) 0.50710(16) 0.0638(6) Uani 1 1 d . . .
H9 H 1.0846 0.3326 0.5092 0.077 Uiso 1 1 calc R . .
C25 C 0.29934(17) 0.0977(2) 0.53909(17) 0.0680(6) Uani 1 1 d . . .
H25 H 0.2562 0.0496 0.5659 0.082 Uiso 1 1 calc R . .
C26 C 0.35204(18) 0.06041(17) 0.47187(17) 0.0660(6) Uani 1 1 d . . .
H26 H 0.3450 -0.0133 0.4530 0.079 Uiso 1 1 calc R . .
C10 C 0.99236(18) 0.22217(18) 0.56496(16) 0.0657(6) Uani 1 1 d . . .
H10 H 1.0581 0.1847 0.6034 0.079 Uiso 1 1 calc R . .
C12 C 0.6990(2) 0.52077(17) 0.28368(15) 0.0641(6) Uani 1 1 d . . .
H12 H 0.7803 0.5115 0.3001 0.077 Uiso 1 1 calc R . .
C20 C 0.11445(18) 0.35452(19) 0.22958(15) 0.0642(6) Uani 1 1 d . . .
H20 H 0.0662 0.3036 0.1879 0.077 Uiso 1 1 calc R . .
C18 C 0.13629(19) 0.51889(19) 0.32318(15) 0.0656(6) Uani 1 1 d . . .
H18 H 0.1031 0.5791 0.3457 0.079 Uiso 1 1 calc R . .
C14 C 0.5242(2) 0.61387(19) 0.19137(16) 0.0759(7) Uani 1 1 d . . .
H14 H 0.4885 0.6672 0.1456 0.091 Uiso 1 1 calc R . .
C13 C 0.6450(2) 0.59777(19) 0.21545(17) 0.0783(7) Uani 1 1 d . . .
H13 H 0.6897 0.6397 0.1850 0.094 Uiso 1 1 calc R . .

loop_
_atom_site_aniso_label
_atom_site_aniso_U_11
_atom_site_aniso_U_22
_atom_site_aniso_U_33
_atom_site_aniso_U_23
_atom_site_aniso_U_13
_atom_site_aniso_U_12
N1 0.0442(8) 0.0367(8) 0.0428(8) 0.0021(7) 0.0116(6) -0.0023(6)
N2 0.0451(9) 0.0426(9) 0.0520(9) 0.0088(7) 0.0113(7) 0.0003(7)
C5 0.0448(10) 0.0369(9) 0.0386(9) -0.0045(8) 0.0089(8) -0.0043(8)
C4 0.0508(11) 0.0365(9) 0.0382(10) -0.0034(8) 0.0073(8) -0.0028(8)
C1 0.0495(11) 0.0389(10) 0.0411(10) -0.0047(8) 0.0178(8) -0.0063(8)
C22 0.0371(9) 0.0396(10) 0.0420(10) 0.0025(8) 0.0044(7) -0.0024(7)
C7 0.0484(10) 0.0408(10) 0.0454(10) -0.0056(8) 0.0194(8) -0.0019(8)
C2 0.0603(12) 0.0377(10) 0.0423(10) -0.0027(8) 0.0184(8) -0.0035(9)
C3 0.0605(12) 0.0362(10) 0.0386(10) -0.0024(8) 0.0113(8) -0.0022(8)
C16 0.0504(11) 0.0420(10) 0.0372(10) 0.0017(8) 0.0062(8) 0.0001(8)
C6 0.0460(11) 0.0422(10) 0.0502(11) -0.0019(9) 0.0164(8) 0.0011(8)
C23 0.0463(11) 0.0526(11) 0.0572(11) -0.0023(10) 0.0158(9) 0.0023(9)
C8 0.0575(12) 0.0526(12) 0.0628(12) -0.0039(10) 0.0294(10) -0.0050(10)
C27 0.0624(12) 0.0448(11) 0.0602(12) -0.0046(9) 0.0202(10) -0.0066(9)
C21 0.0583(12) 0.0514(12) 0.0527(11) -0.0065(10) 0.0125(9) -0.0055(10)
C11 0.0551(12) 0.0550(12) 0.0652(13) 0.0099(10) 0.0185(10) 0.0084(10)
C17 0.0630(13) 0.0565(13) 0.0496(12) -0.0101(10) 0.0043(10) 0.0048(10)
C15 0.0754(14) 0.0499(12) 0.0522(12) 0.0078(10) 0.0129(10) 0.0019(11)
C24 0.0469(12) 0.0870(17) 0.0646(13) 0.0097(12) 0.0236(10) 0.0029(11)
C19 0.0487(12) 0.0931(17) 0.0500(12) 0.0080(12) 0.0133(9) 0.0006(12)
C9 0.0473(12) 0.0703(14) 0.0797(15) -0.0059(12) 0.0278(11) -0.0011(11)
C25 0.0456(12) 0.0738(16) 0.0829(16) 0.0249(13) 0.0160(11) -0.0103(11)
C26 0.0633(13) 0.0466(12) 0.0844(16) 0.0050(11) 0.0158(12) -0.0139(10)
C10 0.0485(12) 0.0701(14) 0.0784(14) 0.0036(12) 0.0187(10) 0.0117(11)
C12 0.0783(15) 0.0537(12) 0.0691(14) 0.0108(11) 0.0356(11) -0.0030(11)
C20 0.0534(13) 0.0752(15) 0.0594(13) -0.0074(11) 0.0092(10) -0.0173(11)
C18 0.0624(14) 0.0780(15) 0.0537(12) -0.0026(11) 0.0130(10) 0.0190(12)
C14 0.103(2) 0.0589(14) 0.0655(14) 0.0231(12) 0.0247(13) 0.0053(13)
C13 0.104(2) 0.0638(15) 0.0782(16) 0.0220(13) 0.0448(15) -0.0047(14)

loop_
_atom_type_symbol
_atom_type_description
_atom_type_scat_dispersion_real
_atom_type_scat_dispersion_imag
_atom_type_scat_source
C C 0.0033 0.0016 'International Tables Vol C Tables 4.2.6.8 and 6.1.1.4'
H H 0.0000 0.0000 'International Tables Vol C Tables 4.2.6.8 and 6.1.1.4'
N N 0.0061 0.0033 'International Tables Vol C Tables 4.2.6.8 and 6.1.1.4'

loop_
_geom_angle_atom_site_label_1
_geom_angle_atom_site_label_2
_geom_angle_atom_site_label_3
_geom_angle
_geom_angle_site_symmetry_1
_geom_angle_site_symmetry_3
_geom_angle_publ_flag
N2 N1 C1 114.36(14) . . ?
N2 N1 C5 121.80(13) . . ?
C1 N1 C5 123.77(14) . . ?
C6 N2 N1 103.36(13) . . ?
C4 C5 N1 118.36(15) . . ?
C4 C5 C22 124.88(15) . . ?
N1 C5 C22 116.77(14) . . ?
C5 C4 C3 120.89(16) . . ?
C5 C4 C16 119.49(15) . . ?
C3 C4 C16 119.55(15) . . ?
N1 C1 C7 104.95(15) . . ?
N1 C1 C2 118.66(15) . . ?
C7 C1 C2 136.39(16) . . ?
C23 C22 C27 118.87(17) . . ?
C23 C22 C5 120.79(16) . . ?
C27 C22 C5 120.33(16) . . ?
C1 C7 C8 136.15(17) . . ?
C1 C7 C6 104.73(15) . . ?
C8 C7 C6 119.08(17) . . ?
C12 C2 C3 119.22(17) . . ?
C12 C2 C1 122.21(18) . . ?
C3 C2 C1 118.57(16) . . ?
C15 C3 C2 118.44(17) . . ?
C15 C3 C4 121.92(17) . . ?
C2 C3 C4 119.61(16) . . ?
C21 C16 C17 118.40(18) . . ?
C21 C16 C4 120.30(16) . . ?
C17 C16 C4 121.28(16) . . ?
N2 C6 C11 126.68(17) . . ?
N2 C6 C7 112.59(16) . . ?
C11 C6 C7 120.72(17) . . ?
C22 C23 C24 119.80(19) . . ?
C22 C23 H23 120.1 . . ?
C24 C23 H23 120.1 . . ?
C9 C8 C7 119.04(18) . . ?
C9 C8 H8 120.5 . . ?
C7 C8 H8 120.5 . . ?
C26 C27 C22 120.77(19) . . ?
C26 C27 H27 119.6 . . ?
C22 C27 H27 119.6 . . ?
C20 C21 C16 120.54(19) . . ?
C20 C21 H21 119.7 . . ?
C16 C21 H21 119.7 . . ?
C10 C11 C6 118.20(19) . . ?
C10 C11 H11 120.9 . . ?
C6 C11 H11 120.9 . . ?
C18 C17 C16 120.95(19) . . ?
C18 C17 H17 119.5 . . ?
C16 C17 H17 119.5 . . ?
C14 C15 C3 121.0(2) . . ?
C14 C15 H15 119.5 . . ?
C3 C15 H15 119.5 . . ?
C25 C24 C23 120.9(2) . . ?
C25 C24 H24 119.5 . . ?
C23 C24 H24 119.5 . . ?
C18 C19 C20 119.9(2) . . ?
C18 C19 H19 120.1 . . ?
C20 C19 H19 120.1 . . ?
C8 C9 C10 121.42(19) . . ?
C8 C9 H9 119.3 . . ?
C10 C9 H9 119.3 . . ?
C26 C25 C24 119.69(19) . . ?
C26 C25 H25 120.2 . . ?
C24 C25 H25 120.2 . . ?
C25 C26 C27 119.9(2) . . ?
C25 C26 H26 120.0 . . ?
C27 C26 H26 120.0 . . ?
C11 C10 C9 121.5(2) . . ?
C11 C10 H10 119.2 . . ?
C9 C10 H10 119.2 . . ?
C13 C12 C2 120.5(2) . . ?
C13 C12 H12 119.8 . . ?
C2 C12 H12 119.8 . . ?
C19 C20 C21 120.4(2) . . ?
C19 C20 H20 119.8 . . ?
C21 C20 H20 119.8 . . ?
C19 C18 C17 119.9(2) . . ?
C19 C18 H18 120.1 . . ?
C17 C18 H18 120.1 . . ?
C15 C14 C13 120.4(2) . . ?
C15 C14 H14 119.8 . . ?
C13 C14 H14 119.8 . . ?
C12 C13 C14 120.5(2) . . ?
C12 C13 H13 119.8 . . ?
C14 C13 H13 119.8 . . ?

loop_
_geom_bond_atom_site_label_1
_geom_bond_atom_site_label_2
_geom_bond_distance
_geom_bond_site_symmetry_2
_geom_bond_publ_flag
N1 N2 1.3552(19) . ?
N1 C1 1.381(2) . ?
N1 C5 1.399(2) . ?
N2 C6 1.350(2) . ?
C5 C4 1.357(2) . ?
C5 C22 1.487(2) . ?
C4 C3 1.450(2) . ?
C4 C16 1.495(2) . ?
C1 C7 1.405(2) . ?
C1 C2 1.426(2) . ?
C22 C23 1.380(2) . ?
C22 C27 1.384(2) . ?
C7 C8 1.411(2) . ?
C7 C6 1.421(2) . ?
C2 C12 1.407(2) . ?
C2 C3 1.412(3) . ?
C3 C15 1.406(3) . ?
C16 C21 1.382(2) . ?
C16 C17 1.384(2) . ?
C6 C11 1.409(3) . ?
C23 C24 1.382(3) . ?
C23 H23 0.9300 . ?
C8 C9 1.356(3) . ?
C8 H8 0.9300 . ?
C27 C26 1.380(3) . ?
C27 H27 0.9300 . ?
C21 C20 1.376(3) . ?
C21 H21 0.9300 . ?
C11 C10 1.358(3) . ?
C11 H11 0.9300 . ?
C17 C18 1.378(3) . ?
C17 H17 0.9300 . ?
C15 C14 1.365(3) . ?
C15 H15 0.9300 . ?
C24 C25 1.369(3) . ?
C24 H24 0.9300 . ?
C19 C18 1.370(3) . ?
C19 C20 1.373(3) . ?
C19 H19 0.9300 . ?
C9 C10 1.410(3) . ?
C9 H9 0.9300 . ?
C25 C26 1.368(3) . ?
C25 H25 0.9300 . ?
C26 H26 0.9300 . ?
C10 H10 0.9300 . ?
C12 C13 1.367(3) . ?
C12 H12 0.9300 . ?
C20 H20 0.9300 . ?
C18 H18 0.9300 . ?
C14 C13 1.384(3) . ?
C14 H14 0.9300 . ?
C13 H13 0.9300 . ?
